data_7003649
loop_
_publ_author_name
'Janzen, Daron E.'
'VanDerveer, Donald G.'
'Mehne, Larry F.'
'da Silva Filho, Dem\'etrio A.'
'Br\'edas, Jean-Luc'
'Grant, Gregory J.'

_publ_section_title
;
 Cyclometallated Pt(ii) and Pd(ii) complexes with a trithiacrown ligand
;
_journal_issue 14
_journal_name_full 'Dalton Transactions'
_journal_page_first 1872
_journal_page_last 1882
_journal_paper_doi 10.1039/b717910c
_journal_year 2008
_chemical_formula_moiety '2(C27 H32 P Pt S3), 2(F6 P), C H3 N O2'
_chemical_formula_sum 'C55 H67 F12 N O2 P4 Pt2 S6'
_chemical_formula_weight 1708.52
_chemical_name_systematic
;
?
;
_space_group_IT_number 15
_symmetry_cell_setting monoclinic
_symmetry_space_group_name_Hall '-C 2yc'
_symmetry_space_group_name_H-M 'C 1 2/c 1'
_atom_sites_solution_hydrogens geom
_atom_sites_solution_primary direct
_atom_sites_solution_secondary difmap
_audit_creation_method SHELXL-97
_cell_angle_alpha 90.00
_cell_angle_beta 108.81(3)
_cell_angle_gamma 90.00
_cell_formula_units_Z 4
_cell_length_a 27.874(6)
_cell_length_b 11.047(2)
_cell_length_c 21.054(4)
_cell_measurement_reflns_used 19164
_cell_measurement_temperature 173(2)
_cell_measurement_theta_max 26.3714
_cell_measurement_theta_min 1.9984
_cell_volume 6137(2)
_computing_structure_refinement 'SHELXL-97 (Sheldrick, 1997)'
_computing_structure_solution 'SHELXS-97 (Sheldrick, 1990)'
_diffrn_ambient_temperature 173(2)
_diffrn_detector_area_resol_mean 14.6306
_diffrn_measured_fraction_theta_full 0.997
_diffrn_measured_fraction_theta_max 0.997
_diffrn_measurement_device_type CCD
_diffrn_measurement_method 'omega scans'
_diffrn_radiation_monochromator graphite
_diffrn_radiation_source 'sealed tube'
_diffrn_radiation_type MoK\a
_diffrn_radiation_wavelength 0.71073
_diffrn_reflns_av_R_equivalents 0.0679
_diffrn_reflns_av_sigmaI/netI 0.0464
_diffrn_reflns_limit_h_max 34
_diffrn_reflns_limit_h_min -34
_diffrn_reflns_limit_k_max 13
_diffrn_reflns_limit_k_min -13
_diffrn_reflns_limit_l_max 26
_diffrn_reflns_limit_l_min -26
_diffrn_reflns_number 28143
_diffrn_reflns_theta_full 26.37
_diffrn_reflns_theta_max 26.37
_diffrn_reflns_theta_min 2.00
_exptl_absorpt_coefficient_mu 4.941
_exptl_absorpt_correction_T_max 0.710
_exptl_absorpt_correction_T_min 0.474
_exptl_absorpt_correction_type multi-scan
_exptl_absorpt_process_details 'REQAB, subroutine of CrystalClear, Rigaku/MSC, The Woodlands, TX, 1999.'
_exptl_crystal_colour yellow
_exptl_crystal_density_diffrn 1.849
_exptl_crystal_density_method 'not measured'
_exptl_crystal_description block
_exptl_crystal_F_000 3360
_exptl_crystal_size_max 0.16
_exptl_crystal_size_mid 0.14
_exptl_crystal_size_min 0.07
_refine_diff_density_max 1.508
_refine_diff_density_min -1.272
_refine_diff_density_rms 0.139
_refine_ls_extinction_method none
_refine_ls_goodness_of_fit_ref 1.120
_refine_ls_hydrogen_treatment riding
_refine_ls_matrix_type full
_refine_ls_number_parameters 385
_refine_ls_number_reflns 6262
_refine_ls_number_restraints 0
_refine_ls_restrained_S_all 1.120
_refine_ls_R_factor_all 0.0709
_refine_ls_R_factor_gt 0.0533
_refine_ls_shift/su_max 0.001
_refine_ls_shift/su_mean 0.000
_refine_ls_structure_factor_coef Fsqd
_refine_ls_weighting_details 'calc w=1/[\s^2^(Fo^2^)+(0.0345P)^2^+74.4382P] where P=(Fo^2^+2Fc^2^)/3'
_refine_ls_weighting_scheme calc
_refine_ls_wR_factor_gt 0.1030
_refine_ls_wR_factor_ref 0.1096
_reflns_number_gt 5212
_reflns_number_total 6262
_reflns_threshold_expression >2sigma(I)
_cod_data_source_file b717910c.txt
_cod_data_source_block ptpc9s3
_cod_original_sg_symbol_H-M 'C 2/c'
_cod_database_code 7003649

loop_
_symmetry_equiv_pos_as_xyz
'x, y, z'
'-x, y, -z+1/2'
'x+1/2, y+1/2, z'
'-x+1/2, y+1/2, -z+1/2'
'-x, -y, -z'
'x, -y, z-1/2'
'-x+1/2, -y+1/2, -z'
'x+1/2, -y+1/2, z-1/2'

loop_
_atom_site_label
_atom_site_type_symbol
_atom_site_fract_x
_atom_site_fract_y
_atom_site_fract_z
_atom_site_U_iso_or_equiv
_atom_site_adp_type
_atom_site_occupancy
_atom_site_symmetry_multiplicity
_atom_site_calc_flag
_atom_site_refinement_flags
_atom_site_disorder_assembly
_atom_site_disorder_group
Pt1 Pt 0.387060(10) 0.69817(3) 0.548529(12) 0.02750(9) Uani 1 1 d . . .
S1 S 0.41245(7) 0.6901(2) 0.45242(9) 0.0356(4) Uani 1 1 d . . .
S2 S 0.38777(7) 0.90922(18) 0.54215(9) 0.0329(4) Uani 1 1 d . . .
S3 S 0.28682(8) 0.7276(2) 0.45079(10) 0.0427(5) Uani 1 1 d . . .
P1 P 0.39116(6) 0.50143(18) 0.57551(8) 0.0254(4) Uani 1 1 d . . .
P2 P 0.65549(11) 1.0142(3) 0.75598(15) 0.0642(8) Uani 1 1 d . . .
F1 F 0.6518(7) 1.0348(14) 0.8261(6) 0.231(9) Uani 1 1 d . . .
F2 F 0.6157(3) 0.9142(15) 0.7464(8) 0.234(10) Uani 1 1 d . . .
F3 F 0.6161(4) 1.1169(11) 0.7283(6) 0.169(6) Uani 1 1 d . . .
F4 F 0.6980(4) 1.1120(7) 0.7633(6) 0.129(3) Uani 1 1 d . . .
F5 F 0.6602(4) 0.9916(8) 0.6848(4) 0.120(3) Uani 1 1 d . . .
F6 F 0.6969(3) 0.9179(7) 0.7861(4) 0.096(3) Uani 1 1 d . . .
C7 C 0.3679(3) 0.7144(8) 0.6364(4) 0.0385(18) Uani 1 1 d . . .
H7A H 0.3986 0.7381 0.6735 0.046 Uiso 1 1 calc R . .
H7B H 0.3430 0.7809 0.6303 0.046 Uiso 1 1 calc R . .
C8 C 0.3462(3) 0.6033(7) 0.6571(3) 0.0291(15) Uani 1 1 d . . .
C9 C 0.3201(3) 0.6090(8) 0.7034(4) 0.0379(18) Uani 1 1 d . . .
H9A H 0.3160 0.6847 0.7224 0.046 Uiso 1 1 calc R . .
C10 C 0.3002(3) 0.5060(9) 0.7218(4) 0.043(2) Uani 1 1 d . . .
H10A H 0.2815 0.5116 0.7522 0.052 Uiso 1 1 calc R . .
C11 C 0.3071(3) 0.3947(9) 0.6965(4) 0.043(2) Uani 1 1 d . . .
H11A H 0.2938 0.3238 0.7102 0.052 Uiso 1 1 calc R . .
C12 C 0.3336(3) 0.3864(8) 0.6508(4) 0.0377(18) Uani 1 1 d . . .
H12A H 0.3384 0.3100 0.6331 0.045 Uiso 1 1 calc R . .
C13 C 0.3529(2) 0.4915(7) 0.6312(3) 0.0281(15) Uani 1 1 d . . .
C14 C 0.4306(5) 0.2200(12) 0.6205(6) 0.080(4) Uani 1 1 d . . .
H14A H 0.4021 0.2423 0.5809 0.120 Uiso 1 1 calc R . .
H14B H 0.4180 0.1994 0.6575 0.120 Uiso 1 1 calc R . .
H14C H 0.4483 0.1501 0.6099 0.120 Uiso 1 1 calc R . .
C15 C 0.4656(4) 0.3218(10) 0.6402(4) 0.053(3) Uani 1 1 d . . .
C16 C 0.5161(4) 0.2938(14) 0.6808(5) 0.073(4) Uani 1 1 d . . .
H16A H 0.5260 0.2120 0.6912 0.088 Uiso 1 1 calc R . .
C17 C 0.5497(5) 0.3833(16) 0.7042(5) 0.078(4) Uani 1 1 d . . .
H17A H 0.5828 0.3620 0.7323 0.094 Uiso 1 1 calc R . .
C18 C 0.5393(4) 0.5048(16) 0.6899(5) 0.080(4) Uani 1 1 d . . .
H18A H 0.5642 0.5658 0.7064 0.096 Uiso 1 1 calc R . .
C19 C 0.4907(3) 0.5316(12) 0.6507(4) 0.062(3) Uani 1 1 d . . .
H19A H 0.4816 0.6140 0.6406 0.074 Uiso 1 1 calc R . .
C20 C 0.4539(3) 0.4420(8) 0.6247(3) 0.0360(19) Uani 1 1 d . . .
C21 C 0.4446(3) 0.3791(10) 0.4758(5) 0.051(2) Uani 1 1 d . . .
H21A H 0.4527 0.4650 0.4848 0.077 Uiso 1 1 calc R . .
H21B H 0.4539 0.3537 0.4367 0.077 Uiso 1 1 calc R . .
H21C H 0.4637 0.3311 0.5149 0.077 Uiso 1 1 calc R . .
C22 C 0.3898(4) 0.3601(9) 0.4622(4) 0.046(2) Uani 1 1 d . . .
C23 C 0.3627(4) 0.2922(10) 0.4038(4) 0.058(3) Uani 1 1 d . . .
H23A H 0.3800 0.2605 0.3753 0.070 Uiso 1 1 calc R . .
C24 C 0.3119(4) 0.2733(11) 0.3893(5) 0.066(3) Uani 1 1 d . . .
H24A H 0.2945 0.2279 0.3504 0.079 Uiso 1 1 calc R . .
C25 C 0.2849(4) 0.3175(10) 0.4288(5) 0.063(3) Uani 1 1 d . . .
H25A H 0.2495 0.3033 0.4170 0.076 Uiso 1 1 calc R . .
C26 C 0.3097(3) 0.3818(8) 0.4850(4) 0.046(2) Uani 1 1 d . . .
H26A H 0.2915 0.4126 0.5126 0.055 Uiso 1 1 calc R . .
C27 C 0.3636(3) 0.4034(7) 0.5030(4) 0.0354(17) Uani 1 1 d . . .
C1 C 0.4394(4) 0.8397(10) 0.4562(6) 0.066(3) Uani 1 1 d . . .
H1A H 0.4733 0.8391 0.4910 0.079 Uiso 1 1 calc R . .
H1B H 0.4446 0.8562 0.4127 0.079 Uiso 1 1 calc R . .
C2 C 0.4098(4) 0.9413(9) 0.4710(5) 0.059(3) Uani 1 1 d . . .
H2A H 0.3802 0.9578 0.4309 0.071 Uiso 1 1 calc R . .
H2B H 0.4312 1.0149 0.4808 0.071 Uiso 1 1 calc R . .
C3 C 0.3211(3) 0.9538(8) 0.5092(4) 0.043(2) Uani 1 1 d . . .
H3A H 0.3059 0.9415 0.5452 0.052 Uiso 1 1 calc R . .
H3B H 0.3198 1.0416 0.4995 0.052 Uiso 1 1 calc R . .
C4 C 0.2881(3) 0.8899(9) 0.4470(5) 0.050(2) Uani 1 1 d . . .
H4A H 0.2998 0.9132 0.4090 0.060 Uiso 1 1 calc R . .
H4B H 0.2530 0.9201 0.4369 0.060 Uiso 1 1 calc R . .
C5 C 0.3075(4) 0.6738(13) 0.3820(5) 0.072(4) Uani 1 1 d . . .
H5A H 0.3053 0.5843 0.3818 0.086 Uiso 1 1 calc R . .
H5B H 0.2823 0.7023 0.3398 0.086 Uiso 1 1 calc R . .
C6 C 0.3567(3) 0.7046(12) 0.3788(4) 0.061(3) Uani 1 1 d . . .
H6A H 0.3551 0.7898 0.3636 0.073 Uiso 1 1 calc R . .
H6B H 0.3625 0.6543 0.3430 0.073 Uiso 1 1 calc R . .
O2 O 0.5106(7) 0.962(2) 0.6210(12) 0.104(5) Uani 0.50 1 d P A -1
N1 N 0.5152(6) 0.8873(18) 0.6648(14) 0.081(7) Uani 0.50 1 d P A -1
O1 O 0.5331(7) 0.793(2) 0.6629(12) 0.104(5) Uani 0.50 1 d P A -1
C28 C 0.5024(11) 0.921(3) 0.7242(13) 0.087(8) Uani 0.50 1 d P A -1
H28A H 0.5034 0.8486 0.7517 0.130 Uiso 0.50 1 calc PR A -1
H28B H 0.4682 0.9556 0.7106 0.130 Uiso 0.50 1 calc PR A -1
H28C H 0.5268 0.9805 0.7503 0.130 Uiso 0.50 1 calc PR A -1

loop_
_atom_site_aniso_label
_atom_site_aniso_U_11
_atom_site_aniso_U_22
_atom_site_aniso_U_33
_atom_site_aniso_U_23
_atom_site_aniso_U_13
_atom_site_aniso_U_12
Pt1 0.02921(14) 0.03150(16) 0.02285(13) -0.00034(13) 0.00987(10) -0.00120(14)
S1 0.0342(9) 0.0451(12) 0.0311(9) 0.0011(9) 0.0158(7) 0.0022(9)
S2 0.0369(9) 0.0284(10) 0.0340(9) -0.0009(8) 0.0123(8) -0.0055(8)
S3 0.0337(10) 0.0568(15) 0.0397(10) -0.0108(9) 0.0147(8) -0.0042(9)
P1 0.0220(8) 0.0307(10) 0.0223(8) 0.0022(7) 0.0055(7) 0.0017(7)
P2 0.0711(17) 0.0683(19) 0.0677(17) 0.0382(15) 0.0426(15) 0.0331(15)
F1 0.38(2) 0.256(16) 0.123(8) 0.110(9) 0.179(12) 0.211(16)
F2 0.070(6) 0.285(17) 0.304(17) 0.229(15) -0.001(8) -0.033(8)
F3 0.145(8) 0.200(11) 0.204(10) 0.152(9) 0.115(8) 0.128(8)
F4 0.154(8) 0.054(5) 0.184(10) 0.013(6) 0.061(7) -0.008(5)
F5 0.213(10) 0.089(6) 0.070(5) 0.014(4) 0.063(6) 0.022(6)
F6 0.075(4) 0.070(5) 0.141(7) 0.058(5) 0.031(4) 0.026(4)
C7 0.057(5) 0.031(5) 0.030(4) -0.005(3) 0.019(4) 0.000(4)
C8 0.029(3) 0.035(4) 0.022(3) 0.005(3) 0.007(3) 0.003(3)
C9 0.043(4) 0.041(5) 0.034(4) 0.008(3) 0.018(3) 0.008(4)
C10 0.040(4) 0.060(6) 0.036(4) 0.004(4) 0.019(4) 0.010(4)
C11 0.033(4) 0.055(6) 0.038(4) 0.020(4) 0.008(3) -0.006(4)
C12 0.039(4) 0.033(4) 0.040(4) 0.007(3) 0.012(3) -0.003(3)
C13 0.023(3) 0.034(4) 0.026(3) 0.007(3) 0.007(3) 0.002(3)
C14 0.085(8) 0.078(9) 0.084(8) 0.027(7) 0.038(7) 0.044(7)
C15 0.055(5) 0.076(8) 0.037(4) 0.021(5) 0.026(4) 0.033(5)
C16 0.073(7) 0.123(11) 0.038(5) 0.029(7) 0.038(5) 0.052(8)
C17 0.055(6) 0.150(14) 0.034(5) 0.023(7) 0.020(5) 0.031(8)
C18 0.039(5) 0.175(15) 0.029(5) -0.006(7) 0.013(4) -0.002(7)
C19 0.035(4) 0.117(10) 0.034(4) -0.022(5) 0.012(4) -0.009(5)
C20 0.023(3) 0.065(6) 0.018(3) -0.001(3) 0.004(3) 0.011(3)
C21 0.046(5) 0.063(7) 0.047(5) -0.003(4) 0.018(4) 0.003(4)
C22 0.057(5) 0.044(5) 0.039(4) 0.006(4) 0.018(4) 0.003(4)
C23 0.062(6) 0.072(7) 0.040(5) -0.009(5) 0.014(4) -0.008(5)
C24 0.062(6) 0.085(9) 0.051(6) -0.015(5) 0.020(5) -0.010(6)
C25 0.047(5) 0.071(8) 0.062(6) -0.013(5) 0.005(5) -0.021(5)
C26 0.049(5) 0.037(5) 0.045(5) -0.003(4) 0.005(4) -0.013(4)
C27 0.043(4) 0.034(4) 0.026(3) 0.003(3) 0.006(3) 0.000(3)
C1 0.074(7) 0.057(7) 0.091(8) 0.007(6) 0.061(6) -0.006(5)
C2 0.074(7) 0.038(5) 0.073(7) 0.008(5) 0.036(6) -0.021(5)
C3 0.046(5) 0.041(5) 0.040(4) -0.003(4) 0.011(4) 0.008(4)
C4 0.046(5) 0.052(6) 0.050(5) 0.009(4) 0.012(4) -0.001(4)
C5 0.043(5) 0.125(11) 0.048(5) -0.037(6) 0.015(4) -0.001(6)
C6 0.047(5) 0.107(9) 0.030(4) -0.003(5) 0.013(4) 0.012(6)
O2 0.073(8) 0.092(11) 0.144(13) -0.016(10) 0.033(8) -0.021(8)
N1 0.038(9) 0.037(10) 0.15(2) 0.006(12) 0.012(11) -0.007(8)
O1 0.073(8) 0.092(11) 0.144(13) -0.016(10) 0.033(8) -0.021(8)
C28 0.090(17) 0.10(2) 0.086(17) 0.030(16) 0.056(15) 0.004(17)

loop_
_atom_type_symbol
_atom_type_description
_atom_type_scat_dispersion_real
_atom_type_scat_dispersion_imag
_atom_type_scat_source
C C 0.0033 0.0016 'International Tables Vol C Tables 4.2.6.8 and 6.1.1.4'
H H 0.0000 0.0000 'International Tables Vol C Tables 4.2.6.8 and 6.1.1.4'
F F 0.0171 0.0103 'International Tables Vol C Tables 4.2.6.8 and 6.1.1.4'
P P 0.1023 0.0942 'International Tables Vol C Tables 4.2.6.8 and 6.1.1.4'
S S 0.1246 0.1234 'International Tables Vol C Tables 4.2.6.8 and 6.1.1.4'
Pt Pt -1.7033 8.3905 'International Tables Vol C Tables 4.2.6.8 and 6.1.1.4'
O O 0.0106 0.0060 'International Tables Vol C Tables 4.2.6.8 and 6.1.1.4'
N N 0.0061 0.0033 'International Tables Vol C Tables 4.2.6.8 and 6.1.1.4'

loop_
_geom_angle_atom_site_label_1
_geom_angle_atom_site_label_2
_geom_angle_atom_site_label_3
_geom_angle
_geom_angle_site_symmetry_1
_geom_angle_site_symmetry_3
_geom_angle_publ_flag
C7 Pt1 P1 82.3(2) . . ?
C7 Pt1 S2 88.5(2) . . ?
P1 Pt1 S2 169.23(7) . . ?
C7 Pt1 S1 176.3(2) . . ?
P1 Pt1 S1 100.17(7) . . ?
S2 Pt1 S1 88.73(7) . . ?
C1 S1 C6 100.8(6) . . ?
C1 S1 Pt1 99.4(4) . . ?
C6 S1 Pt1 108.7(3) . . ?
C2 S2 C3 101.9(5) . . ?
C2 S2 Pt1 104.6(3) . . ?
C3 S2 Pt1 105.3(3) . . ?
C4 S3 C5 105.9(6) . . ?
C13 P1 C27 109.0(4) . . ?
C13 P1 C20 105.2(3) . . ?
C27 P1 C20 109.0(4) . . ?
C13 P1 Pt1 103.2(3) . . ?
C27 P1 Pt1 112.9(3) . . ?
C20 P1 Pt1 116.7(3) . . ?
F1 P2 F2 87.9(9) . . ?
F1 P2 F6 88.9(5) . . ?
F2 P2 F6 88.3(5) . . ?
F1 P2 F3 89.7(6) . . ?
F2 P2 F3 94.8(7) . . ?
F6 P2 F3 176.6(7) . . ?
F1 P2 F5 178.9(6) . . ?
F2 P2 F5 92.2(9) . . ?
F6 P2 F5 90.0(5) . . ?
F3 P2 F5 91.4(6) . . ?
F1 P2 F4 95.0(9) . . ?
F2 P2 F4 176.4(9) . . ?
F6 P2 F4 89.6(5) . . ?
F3 P2 F4 87.4(6) . . ?
F5 P2 F4 84.8(6) . . ?
C8 C7 Pt1 115.5(5) . . ?
C8 C7 H7A 108.4 . . ?
Pt1 C7 H7A 108.4 . . ?
C8 C7 H7B 108.4 . . ?
Pt1 C7 H7B 108.4 . . ?
H7A C7 H7B 107.5 . . ?
C13 C8 C9 118.8(7) . . ?
C13 C8 C7 120.0(6) . . ?
C9 C8 C7 121.3(7) . . ?
C10 C9 C8 120.6(8) . . ?
C10 C9 H9A 119.7 . . ?
C8 C9 H9A 119.7 . . ?
C9 C10 C11 120.7(7) . . ?
C9 C10 H10A 119.6 . . ?
C11 C10 H10A 119.6 . . ?
C10 C11 C12 119.8(8) . . ?
C10 C11 H11A 120.1 . . ?
C12 C11 H11A 120.1 . . ?
C11 C12 C13 119.4(8) . . ?
C11 C12 H12A 120.3 . . ?
C13 C12 H12A 120.3 . . ?
C8 C13 C12 120.7(7) . . ?
C8 C13 P1 112.3(5) . . ?
C12 C13 P1 127.0(6) . . ?
C15 C14 H14A 109.5 . . ?
C15 C14 H14B 109.5 . . ?
H14A C14 H14B 109.5 . . ?
C15 C14 H14C 109.5 . . ?
H14A C14 H14C 109.5 . . ?
H14B C14 H14C 109.5 . . ?
C20 C15 C16 117.6(11) . . ?
C20 C15 C14 126.0(8) . . ?
C16 C15 C14 116.4(11) . . ?
C17 C16 C15 119.9(13) . . ?
C17 C16 H16A 120.1 . . ?
C15 C16 H16A 120.1 . . ?
C16 C17 C18 124.1(11) . . ?
C16 C17 H17A 117.9 . . ?
C18 C17 H17A 117.9 . . ?
C19 C18 C17 115.9(13) . . ?
C19 C18 H18A 122.0 . . ?
C17 C18 H18A 122.0 . . ?
C18 C19 C20 122.5(13) . . ?
C18 C19 H19A 118.7 . . ?
C20 C19 H19A 118.7 . . ?
C15 C20 C19 119.9(8) . . ?
C15 C20 P1 125.8(7) . . ?
C19 C20 P1 114.2(7) . . ?
C22 C21 H21A 109.5 . . ?
C22 C21 H21B 109.5 . . ?
H21A C21 H21B 109.5 . . ?
C22 C21 H21C 109.5 . . ?
H21A C21 H21C 109.5 . . ?
H21B C21 H21C 109.5 . . ?
C27 C22 C23 118.5(9) . . ?
C27 C22 C21 123.6(8) . . ?
C23 C22 C21 117.9(8) . . ?
C24 C23 C22 119.6(10) . . ?
C24 C23 H23A 120.2 . . ?
C22 C23 H23A 120.2 . . ?
C23 C24 C25 122.7(10) . . ?
C23 C24 H24A 118.7 . . ?
C25 C24 H24A 118.7 . . ?
C26 C25 C24 119.0(9) . . ?
C26 C25 H25A 120.5 . . ?
C24 C25 H25A 120.5 . . ?
C25 C26 C27 120.5(9) . . ?
C25 C26 H26A 119.7 . . ?
C27 C26 H26A 119.7 . . ?
C22 C27 C26 119.6(8) . . ?
C22 C27 P1 124.1(6) . . ?
C26 C27 P1 116.0(6) . . ?
C2 C1 S1 116.7(7) . . ?
C2 C1 H1A 108.1 . . ?
S1 C1 H1A 108.1 . . ?
C2 C1 H1B 108.1 . . ?
S1 C1 H1B 108.1 . . ?
H1A C1 H1B 107.3 . . ?
C1 C2 S2 112.5(7) . . ?
C1 C2 H2A 109.1 . . ?
S2 C2 H2A 109.1 . . ?
C1 C2 H2B 109.1 . . ?
S2 C2 H2B 109.1 . . ?
H2A C2 H2B 107.8 . . ?
C4 C3 S2 117.6(6) . . ?
C4 C3 H3A 107.9 . . ?
S2 C3 H3A 107.9 . . ?
C4 C3 H3B 107.9 . . ?
S2 C3 H3B 107.9 . . ?
H3A C3 H3B 107.2 . . ?
C3 C4 S3 116.3(6) . . ?
C3 C4 H4A 108.2 . . ?
S3 C4 H4A 108.2 . . ?
C3 C4 H4B 108.2 . . ?
S3 C4 H4B 108.2 . . ?
H4A C4 H4B 107.4 . . ?
C6 C5 S3 120.8(7) . . ?
C6 C5 H5A 107.1 . . ?
S3 C5 H5A 107.1 . . ?
C6 C5 H5B 107.1 . . ?
S3 C5 H5B 107.1 . . ?
H5A C5 H5B 106.8 . . ?
C5 C6 S1 120.4(7) . . ?
C5 C6 H6A 107.2 . . ?
S1 C6 H6A 107.2 . . ?
C5 C6 H6B 107.2 . . ?
S1 C6 H6B 107.2 . . ?
H6A C6 H6B 106.9 . . ?
O1 N1 O2 122(3) . . ?
O1 N1 C28 119(3) . . ?
O2 N1 C28 119(2) . . ?

loop_
_geom_bond_atom_site_label_1
_geom_bond_atom_site_label_2
_geom_bond_distance
_geom_bond_site_symmetry_2
_geom_bond_publ_flag
Pt1 C7 2.093(7) . ?
Pt1 P1 2.240(2) . ?
Pt1 S2 2.336(2) . ?
Pt1 S1 2.3509(18) . ?
S1 C1 1.806(11) . ?
S1 C6 1.814(9) . ?
S2 C2 1.828(10) . ?
S2 C3 1.828(8) . ?
S3 C4 1.795(10) . ?
S3 C5 1.824(9) . ?
P1 C13 1.825(7) . ?
P1 C27 1.827(8) . ?
P1 C20 1.843(7) . ?
P2 F1 1.529(10) . ?
P2 F2 1.532(12) . ?
P2 F6 1.547(6) . ?
P2 F3 1.555(8) . ?
P2 F5 1.567(8) . ?
P2 F4 1.574(10) . ?
C7 C8 1.493(11) . ?
C7 H7A 0.9900 . ?
C7 H7B 0.9900 . ?
C8 C13 1.387(11) . ?
C8 C9 1.394(10) . ?
C9 C10 1.374(12) . ?
C9 H9A 0.9500 . ?
C10 C11 1.378(13) . ?
C10 H10A 0.9500 . ?
C11 C12 1.390(11) . ?
C11 H11A 0.9500 . ?
C12 C13 1.397(11) . ?
C12 H12A 0.9500 . ?
C14 C15 1.458(17) . ?
C14 H14A 0.9800 . ?
C14 H14B 0.9800 . ?
C14 H14C 0.9800 . ?
C15 C20 1.381(13) . ?
C15 C16 1.425(14) . ?
C16 C17 1.342(19) . ?
C16 H16A 0.9500 . ?
C17 C18 1.39(2) . ?
C17 H17A 0.9500 . ?
C18 C19 1.372(14) . ?
C18 H18A 0.9500 . ?
C19 C20 1.403(13) . ?
C19 H19A 0.9500 . ?
C21 C22 1.475(12) . ?
C21 H21A 0.9800 . ?
C21 H21B 0.9800 . ?
C21 H21C 0.9800 . ?
C22 C27 1.380(12) . ?
C22 C23 1.431(13) . ?
C23 C24 1.365(14) . ?
C23 H23A 0.9500 . ?
C24 C25 1.378(15) . ?
C24 H24A 0.9500 . ?
C25 C26 1.362(12) . ?
C25 H25A 0.9500 . ?
C26 C27 1.445(12) . ?
C26 H26A 0.9500 . ?
C1 C2 1.484(14) . ?
C1 H1A 0.9900 . ?
C1 H1B 0.9900 . ?
C2 H2A 0.9900 . ?
C2 H2B 0.9900 . ?
C3 C4 1.511(12) . ?
C3 H3A 0.9900 . ?
C3 H3B 0.9900 . ?
C4 H4A 0.9900 . ?
C4 H4B 0.9900 . ?
C5 C6 1.436(13) . ?
C5 H5A 0.9900 . ?
C5 H5B 0.9900 . ?
C6 H6A 0.9900 . ?
C6 H6B 0.9900 . ?
O2 N1 1.21(3) . ?
N1 O1 1.16(3) . ?
N1 C28 1.45(3) . ?
C28 H28A 0.9800 . ?
C28 H28B 0.9800 . ?
C28 H28C 0.9800 . ?

loop_
_geom_torsion_atom_site_label_1
_geom_torsion_atom_site_label_2
_geom_torsion_atom_site_label_3
_geom_torsion_atom_site_label_4
_geom_torsion
_geom_torsion_site_symmetry_1
_geom_torsion_site_symmetry_2
_geom_torsion_site_symmetry_3
_geom_torsion_site_symmetry_4
_geom_torsion_publ_flag
P1 Pt1 S1 C1 -152.4(4) . . . . ?
S2 Pt1 S1 C1 21.5(4) . . . . ?
P1 Pt1 S1 C6 102.7(5) . . . . ?
S2 Pt1 S1 C6 -83.4(5) . . . . ?
C7 Pt1 S2 C2 174.9(4) . . . . ?
P1 Pt1 S2 C2 143.4(5) . . . . ?
S1 Pt1 S2 C2 -2.6(4) . . . . ?
C7 Pt1 S2 C3 -78.1(4) . . . . ?
P1 Pt1 S2 C3 -109.6(4) . . . . ?
S1 Pt1 S2 C3 104.4(3) . . . . ?
C7 Pt1 P1 C13 20.9(3) . . . . ?
S2 Pt1 P1 C13 52.7(4) . . . . ?
S1 Pt1 P1 C13 -161.9(2) . . . . ?
C7 Pt1 P1 C27 138.5(4) . . . . ?
S2 Pt1 P1 C27 170.3(4) . . . . ?
S1 Pt1 P1 C27 -44.3(3) . . . . ?
C7 Pt1 P1 C20 -93.9(3) . . . . ?
S2 Pt1 P1 C20 -62.1(4) . . . . ?
S1 Pt1 P1 C20 83.2(3) . . . . ?
P1 Pt1 C7 C8 -23.4(5) . . . . ?
S2 Pt1 C7 C8 162.3(6) . . . . ?
Pt1 C7 C8 C13 18.2(9) . . . . ?
Pt1 C7 C8 C9 -163.3(6) . . . . ?
C13 C8 C9 C10 -1.7(11) . . . . ?
C7 C8 C9 C10 179.8(7) . . . . ?
C8 C9 C10 C11 2.1(12) . . . . ?
C9 C10 C11 C12 -1.3(12) . . . . ?
C10 C11 C12 C13 0.1(11) . . . . ?
C9 C8 C13 C12 0.5(10) . . . . ?
C7 C8 C13 C12 179.0(7) . . . . ?
C9 C8 C13 P1 -176.6(5) . . . . ?
C7 C8 C13 P1 2.0(8) . . . . ?
C11 C12 C13 C8 0.3(11) . . . . ?
C11 C12 C13 P1 176.9(6) . . . . ?
C27 P1 C13 C8 -138.8(5) . . . . ?
C20 P1 C13 C8 104.3(6) . . . . ?
Pt1 P1 C13 C8 -18.5(5) . . . . ?
C27 P1 C13 C12 44.4(7) . . . . ?
C20 P1 C13 C12 -72.5(7) . . . . ?
Pt1 P1 C13 C12 164.7(6) . . . . ?
C20 C15 C16 C17 2.2(12) . . . . ?
C14 C15 C16 C17 -176.1(9) . . . . ?
C15 C16 C17 C18 -2.0(15) . . . . ?
C16 C17 C18 C19 1.7(15) . . . . ?
C17 C18 C19 C20 -1.6(13) . . . . ?
C16 C15 C20 C19 -2.1(11) . . . . ?
C14 C15 C20 C19 176.0(9) . . . . ?
C16 C15 C20 P1 -178.1(6) . . . . ?
C14 C15 C20 P1 0.0(13) . . . . ?
C18 C19 C20 C15 2.0(12) . . . . ?
C18 C19 C20 P1 178.4(7) . . . . ?
C13 P1 C20 C15 73.7(7) . . . . ?
C27 P1 C20 C15 -43.2(8) . . . . ?
Pt1 P1 C20 C15 -172.6(6) . . . . ?
C13 P1 C20 C19 -102.5(6) . . . . ?
C27 P1 C20 C19 140.7(6) . . . . ?
Pt1 P1 C20 C19 11.2(6) . . . . ?
C27 C22 C23 C24 0.9(15) . . . . ?
C21 C22 C23 C24 -179.6(10) . . . . ?
C22 C23 C24 C25 0.2(18) . . . . ?
C23 C24 C25 C26 -0.6(19) . . . . ?
C24 C25 C26 C27 0.0(16) . . . . ?
C23 C22 C27 C26 -1.4(13) . . . . ?
C21 C22 C27 C26 179.1(9) . . . . ?
C23 C22 C27 P1 -174.9(7) . . . . ?
C21 C22 C27 P1 5.5(13) . . . . ?
C25 C26 C27 C22 1.0(13) . . . . ?
C25 C26 C27 P1 175.1(8) . . . . ?
C13 P1 C27 C22 -159.3(7) . . . . ?
C20 P1 C27 C22 -45.0(8) . . . . ?
Pt1 P1 C27 C22 86.6(7) . . . . ?
C13 P1 C27 C26 26.9(7) . . . . ?
C20 P1 C27 C26 141.3(6) . . . . ?
Pt1 P1 C27 C26 -87.2(6) . . . . ?
C6 S1 C1 C2 66.4(10) . . . . ?
Pt1 S1 C1 C2 -44.8(10) . . . . ?
S1 C1 C2 S2 47.5(11) . . . . ?
C3 S2 C2 C1 -132.5(8) . . . . ?
Pt1 S2 C2 C1 -23.0(9) . . . . ?
C2 S2 C3 C4 59.2(8) . . . . ?
Pt1 S2 C3 C4 -49.7(7) . . . . ?
S2 C3 C4 S3 54.8(9) . . . . ?
C5 S3 C4 C3 -122.2(7) . . . . ?
C4 S3 C5 C6 60.0(12) . . . . ?
S3 C5 C6 S1 46.8(15) . . . . ?
C1 S1 C6 C5 -127.1(11) . . . . ?
Pt1 S1 C6 C5 -23.2(11) . . . . ?
